data_4309689
loop_
_publ_author_name
'Rohith P. John'
'Kyungjae Lee'
'Beom Jin Kim'
'Byoung Jin Suh'
'Hackjune Rhee'
'Myoung Soo Lah'

_publ_section_title
;
Modulation of the Ring Size and Nuclearity of Metallamacrocycles via the
Steric Effect of Ligands: Preparation and Characterization of 18-Membered
Hexanuclear, 24-Membered Octanuclear, and 30-Membered Decanuclear Manganese
Metalladiazamacrocycles with \a- and \b-Branched N-Acylsalicylhydrazides
;
_journal_name_full 'Inorganic Chemistry'
_journal_page_first 7109
_journal_page_last 7121
_journal_paper_doi 10.1021/ic050891h
_journal_volume 44
_journal_year 2005
_chemical_formula_sum 'C165 H235 Mn10 N35 O45'
_chemical_formula_weight 3978.28
_chemical_name_systematic
;
 ?
;
_space_group_IT_number 15
_symmetry_cell_setting monoclinic
_symmetry_space_group_name_Hall '-C 2yc'
_symmetry_space_group_name_H-M 'C 1 2/c 1'
_atom_sites_solution_hydrogens geom
_atom_sites_solution_primary direct
_atom_sites_solution_secondary difmap
_audit_creation_method SHELXL-97
_cell_angle_alpha 90.00
_cell_angle_beta 118.231(2)
_cell_angle_gamma 90.00
_cell_formula_units_Z 4
_cell_length_a 39.044(3)
_cell_length_b 20.7050(17)
_cell_length_c 28.139(2)
_cell_measurement_reflns_used 3665
_cell_measurement_temperature 173(2)
_cell_measurement_theta_max 22.49
_cell_measurement_theta_min 2.22
_cell_volume 20042(3)
_computing_cell_refinement 'Bruker SAINT'
_computing_data_collection 'Bruker SMART'
_computing_data_reduction 'Bruker SAINT'
_computing_molecular_graphics ORTEP3
_computing_publication_material WinGX
_computing_structure_refinement 'Bruker SHELXTL'
_computing_structure_solution 'Bruker SHELXTL'
_diffrn_ambient_temperature 173(2)
_diffrn_measured_fraction_theta_full 0.996
_diffrn_measured_fraction_theta_max 0.996
_diffrn_measurement_device_type 'CCD area detector'
_diffrn_measurement_method 'omega scans'
_diffrn_radiation_monochromator graphite
_diffrn_radiation_source 'fine-focus sealed tube'
_diffrn_radiation_type MoK\a
_diffrn_radiation_wavelength 0.71073
_diffrn_reflns_av_R_equivalents 0.1375
_diffrn_reflns_av_sigmaI/netI 0.1947
_diffrn_reflns_limit_h_max 43
_diffrn_reflns_limit_h_min -41
_diffrn_reflns_limit_k_max 23
_diffrn_reflns_limit_k_min -21
_diffrn_reflns_limit_l_max 31
_diffrn_reflns_limit_l_min -28
_diffrn_reflns_number 43805
_diffrn_reflns_theta_full 23.29
_diffrn_reflns_theta_max 23.29
_diffrn_reflns_theta_min 1.24
_diffrn_standards_decay_% <2.0
_exptl_absorpt_coefficient_mu 0.686
_exptl_absorpt_correction_T_max 0.9345
_exptl_absorpt_correction_T_min 0.8052
_exptl_absorpt_correction_type multi-scan
_exptl_absorpt_process_details 'Bruker SADABS'
_exptl_crystal_colour 'dark brown'
_exptl_crystal_density_diffrn 1.318
_exptl_crystal_density_method 'not measured'
_exptl_crystal_description prism
_exptl_crystal_F_000 8320
_exptl_crystal_size_max 0.33
_exptl_crystal_size_mid 0.18
_exptl_crystal_size_min 0.10
_refine_diff_density_max 0.723
_refine_diff_density_min -0.348
_refine_diff_density_rms 0.082
_refine_ls_extinction_method none
_refine_ls_goodness_of_fit_ref 0.855
_refine_ls_hydrogen_treatment mixed
_refine_ls_matrix_type full
_refine_ls_number_parameters 1145
_refine_ls_number_reflns 14408
_refine_ls_number_restraints 30
_refine_ls_restrained_S_all 0.860
_refine_ls_R_factor_all 0.2326
_refine_ls_R_factor_gt 0.0821
_refine_ls_shift/su_max 7.717
_refine_ls_shift/su_mean 0.197
_refine_ls_structure_factor_coef Fsqd
_refine_ls_weighting_details 'calc w=1/[\s^2^(Fo^2^)+(0.1255P)^2^+0.0000P] where P=(Fo^2^+2Fc^2^)/3'
_refine_ls_weighting_scheme calc
_refine_ls_wR_factor_gt 0.1958
_refine_ls_wR_factor_ref 0.2583
_reflns_number_gt 4612
_reflns_number_total 14408
_reflns_threshold_expression >2sigma(I)
_cod_data_source_file ic050891hc1_6.cif
_cod_data_source_block complex5a
_cod_depositor_comments
;
The following automatic conversions were performed:
'_symmetry_cell_setting' value 'Monoclinic' changed to 'monoclinic'
according to '/home/saulius/struct/CIF-dictionaries/cif_core.dic'
dictionary named 'cif_core.dic' version 2.4.1 from
2010-06-29.

'_exptl_absorpt_correction_type' value 'Multi-scan' changed
to 'multi-scan' according to
'/home/saulius/struct/CIF-dictionaries/cif_core.dic' dictionary named
'cif_core.dic' version 2.4.1 from 2010-06-29.

Automatic conversion script
Id: cif_fix_enum 1527 2010-12-29 10:47:43Z saulius 
;
_cod_database_code 4309689

loop_
_symmetry_equiv_pos_as_xyz
'x, y, z'
'-x, y, -z+1/2'
'x+1/2, y+1/2, z'
'-x+1/2, y+1/2, -z+1/2'
'-x, -y, -z'
'x, -y, z-1/2'
'-x+1/2, -y+1/2, -z'
'x+1/2, -y+1/2, z-1/2'

loop_
_atom_site_label
_atom_site_type_symbol
_atom_site_fract_x
_atom_site_fract_y
_atom_site_fract_z
_atom_site_U_iso_or_equiv
_atom_site_adp_type
_atom_site_occupancy
_atom_site_symmetry_multiplicity
_atom_site_calc_flag
_atom_site_refinement_flags
_atom_site_disorder_assembly
_atom_site_disorder_group
Mn1A Mn 0.28816(5) -0.08888(8) 0.62332(7) 0.0705(5) Uani 1 1 d . . .
O1A O 0.3248(2) -0.1136(4) 0.6924(3) 0.088(2) Uani 1 1 d . . .
O2A O 0.2315(2) -0.0340(3) 0.7089(3) 0.073(2) Uani 1 1 d . . .
O3A O 0.2460(2) -0.0589(4) 0.5581(3) 0.084(2) Uani 1 1 d . . .
N1A N 0.2552(2) -0.0544(4) 0.6508(4) 0.062(2) Uani 1 1 d . . .
N2A N 0.2188(2) -0.0288(4) 0.6100(4) 0.069(3) Uani 1 1 d . . .
C1A C 0.3246(3) -0.1068(5) 0.7398(5) 0.069(3) Uani 1 1 d . . .
C2A C 0.3571(3) -0.1287(5) 0.7848(5) 0.077(3) Uani 1 1 d . . .
H2A H 0.3777 -0.1472 0.7805 0.092 Uiso 1 1 calc R . .
C3A C 0.3606(4) -0.1247(6) 0.8351(6) 0.091(4) Uani 1 1 d . . .
H3A H 0.3833 -0.1402 0.8655 0.110 Uiso 1 1 calc R . .
C4A C 0.3304(4) -0.0976(6) 0.8409(5) 0.082(4) Uani 1 1 d . . .
H4A H 0.3322 -0.0940 0.8757 0.099 Uiso 1 1 calc R . .
C5A C 0.2979(3) -0.0760(5) 0.7959(5) 0.078(3) Uani 1 1 d . . .
H5A H 0.2774 -0.0577 0.8007 0.094 Uiso 1 1 calc R . .
C6A C 0.2933(3) -0.0795(5) 0.7437(4) 0.056(3) Uani 1 1 d . . .
C7A C 0.2586(3) -0.0552(5) 0.6997(5) 0.061(3) Uani 1 1 d . . .
C8A C 0.2172(4) -0.0333(6) 0.5637(5) 0.080(4) Uani 1 1 d . . .
C9A C 0.1813(4) -0.0133(8) 0.5145(5) 0.117(5) Uani 1 1 d D . .
H9A H 0.1639 0.0140 0.5232 0.141 Uiso 1 1 calc R . .
C10A C 0.1578(4) -0.0879(12) 0.4802(6) 0.210(10) Uani 1 1 d . . .
H10A H 0.1695 -0.1028 0.4581 0.315 Uiso 1 1 calc R . .
H10B H 0.1300 -0.0800 0.4570 0.315 Uiso 1 1 calc R . .
H10C H 0.1612 -0.1210 0.5070 0.315 Uiso 1 1 calc R . .
C11A C 0.1874(8) 0.011(2) 0.4784(11) 0.45(5) Uani 1 1 d D . .
H11A H 0.1627 0.0226 0.4461 0.537 Uiso 1 1 calc R . .
H11B H 0.2026 -0.0180 0.4678 0.537 Uiso 1 1 calc R . .
C12A C 0.2108(11) 0.0722(14) 0.5073(16) 0.36(3) Uani 1 1 d D . .
H12A H 0.1937 0.1101 0.4952 0.536 Uiso 1 1 calc R . .
H12B H 0.2321 0.0781 0.4986 0.536 Uiso 1 1 calc R . .
H12C H 0.2215 0.0671 0.5463 0.536 Uiso 1 1 calc R . .
O4A O 0.2590(3) -0.1867(4) 0.6089(5) 0.140(4) Uani 1 1 d D . .
N3A N 0.2330(11) -0.2673(17) 0.6451(15) 0.36(3) Uiso 0.50 1 d PD A 1
C13A C 0.2481(9) -0.2241(15) 0.6250(16) 1.6(3) Uiso 0.50 1 d PD A 1
C14A C 0.2273(11) -0.2309(17) 0.6855(14) 0.210(17) Uiso 0.50 1 d PD A 1
H14A H 0.2085 -0.1962 0.6676 0.316 Uiso 0.50 1 calc PR A 1
H14B H 0.2522 -0.2122 0.7118 0.316 Uiso 0.50 1 calc PR A 1
H14C H 0.2176 -0.2598 0.7039 0.316 Uiso 0.50 1 calc PR A 1
C15A C 0.1990(10) -0.2926(15) 0.6004(13) 0.174(14) Uiso 0.50 1 d PD A 1
H15A H 0.1758 -0.2774 0.6020 0.261 Uiso 0.50 1 calc PR A 1
H15B H 0.1998 -0.3399 0.6017 0.261 Uiso 0.50 1 calc PR A 1
H15C H 0.1981 -0.2779 0.5667 0.261 Uiso 0.50 1 calc PR A 1
N23A N 0.2534(16) -0.2827(17) 0.560(2) 0.49(4) Uiso 0.50 1 d PD A 2
C23A C 0.2611(8) -0.2244(12) 0.5807(9) 0.120(10) Uiso 0.50 1 d PD A 2
H23A H 0.2749 -0.2037 0.5648 0.144 Uiso 0.50 1 calc PR A 2
C24A C 0.236(6) -0.326(5) 0.581(7) 2.0(6) Uiso 0.50 1 d PD A 2
H24A H 0.2166 -0.3029 0.5877 3.000 Uiso 0.50 1 calc PR A 2
H24B H 0.2555 -0.3455 0.6141 3.000 Uiso 0.50 1 calc PR A 2
H24C H 0.2222 -0.3606 0.5541 3.000 Uiso 0.50 1 calc PR A 2
C25A C 0.2617(9) -0.3069(12) 0.5202(11) 0.132(10) Uiso 0.50 1 d PD A 2
H25A H 0.2889 -0.2981 0.5303 0.199 Uiso 0.50 1 calc PR A 2
H25B H 0.2448 -0.2861 0.4857 0.199 Uiso 0.50 1 calc PR A 2
H25C H 0.2571 -0.3536 0.5169 0.199 Uiso 0.50 1 calc PR A 2
Mn1B Mn 0.18079(5) -0.00755(8) 0.64822(6) 0.0699(5) Uani 1 1 d . . .
O1B O 0.1597(2) -0.0902(3) 0.6353(3) 0.080(2) Uani 1 1 d . . .
O2B O 0.0726(2) 0.0283(3) 0.5172(3) 0.089(2) Uani 1 1 d . . .
O3B O 0.1934(2) 0.0816(3) 0.6546(3) 0.083(2) Uani 1 1 d . . .
O4B O 0.1618(3) 0.0089(5) 0.7111(4) 0.115(3) Uani 1 1 d . . .
N1B N 0.1328(3) 0.0254(4) 0.5903(3) 0.069(2) Uani 1 1 d . . .
N2B N 0.1313(2) 0.0933(5) 0.5867(4) 0.076(3) Uani 1 1 d . . .
N3B N 0.1709(8) 0.0478(12) 0.7913(10) 0.269(12) Uani 1 1 d . . .
C1B C 0.1265(3) -0.1110(6) 0.5941(5) 0.070(3) Uani 1 1 d . . .
C2B C 0.1203(4) -0.1792(7) 0.5956(5) 0.083(4) Uani 1 1 d . . .
H2B H 0.1395 -0.2053 0.6230 0.099 Uiso 1 1 calc R . .
C3B C 0.0870(5) -0.2057(6) 0.5578(6) 0.087(4) Uani 1 1 d . . .
H3B H 0.0823 -0.2505 0.5589 0.105 Uiso 1 1 calc R . .
C4B C 0.0593(4) -0.1669(8) 0.5168(6) 0.103(4) Uani 1 1 d . . .
H4B H 0.0364 -0.1862 0.4892 0.123 Uiso 1 1 calc R . .
C5B C 0.0648(4) -0.1015(6) 0.5159(5) 0.083(4) Uani 1 1 d . . .
H5B H 0.0455 -0.0759 0.4881 0.100 Uiso 1 1 calc R . .
C6B C 0.0984(3) -0.0721(6) 0.5553(4) 0.068(3) Uani 1 1 d . . .
C7B C 0.1014(3) -0.0040(6) 0.5536(5) 0.068(3) Uani 1 1 d . . .
C8B C 0.1645(4) 0.1177(6) 0.6219(5) 0.083(4) Uani 1 1 d . . .
C9B C 0.1703(6) 0.1918(8) 0.6240(8) 0.156(9) Uani 1 1 d . . .
H9B H 0.1451 0.2131 0.5993 0.188 Uiso 1 1 calc R . .
C10B C 0.2026(5) 0.2106(7) 0.6058(9) 0.199(11) Uani 1 1 d . . .
H10D H 0.2098 0.2562 0.6141 0.299 Uiso 1 1 calc R . .
H10E H 0.1920 0.2035 0.5669 0.299 Uiso 1 1 calc R . .
H10F H 0.2257 0.1836 0.6254 0.299 Uiso 1 1 calc R . .
C11B C 0.1829(7) 0.2131(12) 0.6788(14) 0.211(13) Uani 1 1 d . . .
H11C H 0.1872 0.2604 0.6805 0.254 Uiso 1 1 calc R . .
H11D H 0.2082 0.1925 0.7026 0.254 Uiso 1 1 calc R . .
C12B C 0.1558(8) 0.1992(10) 0.7009(10) 0.232(14) Uani 1 1 d . . .
H12D H 0.1299 0.2156 0.6760 0.349 Uiso 1 1 calc R . .
H12E H 0.1652 0.2203 0.7360 0.349 Uiso 1 1 calc R . .
H12F H 0.1545 0.1524 0.7052 0.349 Uiso 1 1 calc R . .
C13B C 0.1810(6) 0.0194(11) 0.7557(10) 0.201(11) Uani 1 1 d . . .
H13B H 0.2075 0.0068 0.7701 0.241 Uiso 1 1 calc R . .
C14B C 0.1379(11) 0.0576(15) 0.7808(16) 0.42(3) Uani 1 1 d . . .
H14D H 0.1365 0.0657 0.8141 0.623 Uiso 1 1 calc R . .
H14E H 0.1221 0.0198 0.7624 0.623 Uiso 1 1 calc R . .
H14F H 0.1281 0.0953 0.7571 0.623 Uiso 1 1 calc R . .
C15B C 0.203(2) 0.069(3) 0.8485(12) 1.33(11) Uani 1 1 d . . .
H15D H 0.1988 0.0482 0.8763 1.997 Uiso 1 1 calc R . .
H15E H 0.2032 0.1156 0.8519 1.997 Uiso 1 1 calc R . .
H15F H 0.2289 0.0549 0.8530 1.997 Uiso 1 1 calc R . .
Mn1C Mn 0.07185(5) 0.12358(8) 0.52167(8) 0.0848(6) Uani 1 1 d . . .
O1C O 0.0518(2) 0.1208(4) 0.5701(3) 0.093(3) Uani 1 1 d . . .
O2C O 0.06596(19) 0.3195(4) 0.5472(3) 0.071(2) Uani 1 1 d . . .
O3C O 0.0911(2) 0.1421(5) 0.4718(3) 0.096(3) Uani 1 1 d . . .
O4C O 0.0143(3) 0.1190(5) 0.4485(4) 0.113(3) Uani 1 1 d . . .
N1C N 0.0718(2) 0.2169(4) 0.5236(4) 0.066(2) Uani 1 1 d . . .
N2C N 0.0819(3) 0.2474(5) 0.4878(4) 0.082(3) Uani 1 1 d . . .
N3C N -0.0385(3) 0.0797(6) 0.3780(5) 0.090(3) Uani 1 1 d . . .
C1C C 0.0442(3) 0.1697(8) 0.5946(5) 0.087(4) Uani 1 1 d . . .
C2C C 0.0313(4) 0.1514(7) 0.6333(7) 0.114(5) Uani 1 1 d . . .
H2C H 0.0296 0.1071 0.6409 0.137 Uiso 1 1 calc R . .
C3C C 0.0218(4) 0.1968(10) 0.6581(6) 0.124(5) Uani 1 1 d . . .
H3C H 0.0115 0.1846 0.6814 0.148 Uiso 1 1 calc R . .
C4C C 0.0266(5) 0.2634(8) 0.6508(7) 0.133(6) Uani 1 1 d . . .
H4C H 0.0206 0.2952 0.6700 0.160 Uiso 1 1 calc R . .
C5C C 0.0397(4) 0.2809(7) 0.6164(5) 0.095(4) Uani 1 1 d . . .
H5C H 0.0427 0.3255 0.6114 0.113 Uiso 1 1 calc R . .
C6C C 0.0490(3) 0.2353(6) 0.5876(5) 0.068(3) Uani 1 1 d . . .
C7C C 0.0631(3) 0.2587(6) 0.5514(5) 0.063(3) Uani 1 1 d . . .
C8C C 0.0914(4) 0.2060(8) 0.4635(6) 0.091(4) Uani 1 1 d . . .
C9C C 0.1019(4) 0.2251(7) 0.4203(6) 0.118(5) Uani 1 1 d . . .
H9C H 0.1069 0.2726 0.4247 0.142 Uiso 1 1 calc R . .
C10C C 0.1384(6) 0.1953(11) 0.4242(8) 0.247(13) Uani 1 1 d . . .
H10G H 0.1396 0.1496 0.4338 0.370 Uiso 1 1 calc R . .
H10H H 0.1612 0.2179 0.4520 0.370 Uiso 1 1 calc R . .
H10I H 0.1382 0.1992 0.3894 0.370 Uiso 1 1 calc R . .
C11C C 0.0627(6) 0.2163(7) 0.3638(7) 0.146(7) Uani 1 1 d . . .
H11E H 0.0560 0.1699 0.3573 0.176 Uiso 1 1 calc R . .
H11F H 0.0410 0.2391 0.3654 0.176 Uiso 1 1 calc R . .
C12C C 0.0684(8) 0.2431(12) 0.3188(9) 0.277(13) Uani 1 1 d . . .
H12G H 0.0681 0.2904 0.3200 0.416 Uiso 1 1 calc R . .
H12H H 0.0474 0.2281 0.2842 0.416 Uiso 1 1 calc R . .
H12I H 0.0934 0.2285 0.3226 0.416 Uiso 1 1 calc R . .
C13C C -0.0092(4) 0.0758(7) 0.4263(6) 0.096(4) Uani 1 1 d . . .
H13C H -0.0060 0.0367 0.4457 0.115 Uiso 1 1 calc R . .
C14C C -0.0465(4) 0.1376(7) 0.3468(6) 0.127(5) Uani 1 1 d . . .
H14G H -0.0253 0.1686 0.3655 0.191 Uiso 1 1 calc R . .
H14H H -0.0709 0.1565 0.3419 0.191 Uiso 1 1 calc R . .
H14I H -0.0487 0.1274 0.3114 0.191 Uiso 1 1 calc R . .
C15C C -0.0642(4) 0.0243(6) 0.3553(5) 0.103(4) Uani 1 1 d . . .
H15G H -0.0585 0.0028 0.3289 0.155 Uiso 1 1 calc R . .
H15H H -0.0913 0.0390 0.3376 0.155 Uiso 1 1 calc R . .
H15I H -0.0602 -0.0060 0.3843 0.155 Uiso 1 1 calc R . .
Mn1D Mn 0.06816(5) 0.35197(8) 0.48294(6) 0.0698(5) Uani 1 1 d . . .
O1D O 0.01587(19) 0.3329(3) 0.4406(3) 0.072(2) Uani 1 1 d . . .
O2D O 0.05031(19) 0.4265(4) 0.3365(3) 0.072(2) Uani 1 1 d . . .
O3D O 0.1228(2) 0.3766(4) 0.5158(3) 0.078(2) Uani 1 1 d . . .
O4D O 0.0552(2) 0.4498(4) 0.5062(3) 0.080(2) Uani 1 1 d . . .
N1D N 0.0705(3) 0.3880(4) 0.4210(3) 0.068(2) Uani 1 1 d . . .
N2D N 0.1068(3) 0.4137(5) 0.4315(4) 0.084(3) Uani 1 1 d . . .
N3D N 0.0751(3) 0.5474(5) 0.5472(4) 0.083(3) Uani 1 1 d . . .
C1D C -0.0067(3) 0.3379(5) 0.3882(4) 0.059(3) Uani 1 1 d . . .
C2D C -0.0439(3) 0.3125(5) 0.3664(5) 0.071(3) Uani 1 1 d . . .
H2D H -0.0515 0.2900 0.3893 0.085 Uiso 1 1 calc R . .
C3D C -0.0699(3) 0.3189(5) 0.3129(5) 0.074(3) Uani 1 1 d . . .
H3D H -0.0950 0.3000 0.2993 0.089 Uiso 1 1 calc R . .
C4D C -0.0605(3) 0.3521(6) 0.2785(5) 0.080(3) Uani 1 1 d . . .
H4D H -0.0793 0.3588 0.2420 0.096 Uiso 1 1 calc R . .
C5D C -0.0232(3) 0.3756(5) 0.2978(5) 0.075(3) Uani 1 1 d . . .
H5D H -0.0160 0.3965 0.2738 0.090 Uiso 1 1 calc R . .
C6D C 0.0045(3) 0.3691(5) 0.3529(4) 0.066(3) Uani 1 1 d . . .
C7D C 0.0433(3) 0.3962(5) 0.3701(5) 0.064(3) Uani 1 1 d . . .
C8D C 0.1315(3) 0.4043(6) 0.4819(6) 0.079(3) Uani 1 1 d . . .
C9D C 0.1731(3) 0.4264(7) 0.5023(5) 0.090(4) Uani 1 1 d . . .
H9D H 0.1762 0.4366 0.4698 0.108 Uiso 1 1 calc R . .
C10D C 0.2027(3) 0.3746(9) 0.5335(6) 0.169(8) Uani 1 1 d . . .
H10J H 0.1993 0.3607 0.5642 0.253 Uiso 1 1 calc R . .
H10K H 0.2290 0.3920 0.5465 0.253 Uiso 1 1 calc R . .
H10L H 0.1990 0.3376 0.5098 0.253 Uiso 1 1 calc R . .
C11D C 0.1776(4) 0.4904(10) 0.5322(6) 0.143(7) Uani 1 1 d . . .
H11G H 0.1558 0.5197 0.5103 0.172 Uiso 1 1 calc R . .
H11H H 0.1778 0.4825 0.5670 0.172 Uiso 1 1 calc R . .
C12D C 0.2153(9) 0.5198(14) 0.5417(9) 0.305(15) Uani 1 1 d . . .
H12J H 0.2364 0.4887 0.5603 0.457 Uiso 1 1 calc R . .
H12K H 0.2204 0.5586 0.5641 0.457 Uiso 1 1 calc R . .
H12L H 0.2138 0.5316 0.5071 0.457 Uiso 1 1 calc R . .
C13D C 0.0808(4) 0.4883(7) 0.5373(5) 0.079(3) Uani 1 1 d . . .
H13D H 0.1068 0.4728 0.5552 0.095 Uiso 1 1 calc R . .
C14D C 0.0361(3) 0.5747(6) 0.5218(5) 0.094(4) Uani 1 1 d . . .
H14J H 0.0185 0.5462 0.4927 0.141 Uiso 1 1 calc R . .
H14K H 0.0366 0.6173 0.5070 0.141 Uiso 1 1 calc R . .
H14L H 0.0270 0.5790 0.5487 0.141 Uiso 1 1 calc R . .
C15D C 0.1076(4) 0.5893(6) 0.5844(6) 0.122(5) Uani 1 1 d . . .
H15J H 0.1305 0.5627 0.6061 0.183 Uiso 1 1 calc R . .
H15K H 0.0999 0.6126 0.6082 0.183 Uiso 1 1 calc R . .
H15L H 0.1138 0.6205 0.5633 0.183 Uiso 1 1 calc R . .
Mn1E Mn 0.09760(5) 0.48031(9) 0.36401(7) 0.0770(6) Uani 1 1 d . . .
O1E O 0.0776(2) 0.5398(4) 0.3932(3) 0.091(3) Uani 1 1 d . . .
O2E O 0.1820(2) 0.6241(3) 0.4110(3) 0.086(2) Uani 1 1 d . . .
O3E O 0.1269(2) 0.4269(3) 0.3410(3) 0.074(2) Uani 1 1 d . . .
N1E N 0.1444(3) 0.5332(5) 0.3868(4) 0.073(3) Uani 1 1 d . . .
N2E N 0.1721(3) 0.5066(5) 0.3735(4) 0.074(3) Uani 1 1 d . . .
C1E C 0.0899(4) 0.5976(8) 0.4133(5) 0.088(4) Uani 1 1 d . . .
C2E C 0.0663(4) 0.6341(8) 0.4285(5) 0.107(5) Uani 1 1 d . . .
H2E H 0.0424 0.6161 0.4234 0.129 Uiso 1 1 calc R . .
C3E C 0.0760(5) 0.6929(9) 0.4498(6) 0.132(6) Uani 1 1 d . . .
H3E H 0.0596 0.7160 0.4602 0.158 Uiso 1 1 calc R . .
C4E C 0.1106(5) 0.7196(7) 0.4566(6) 0.126(5) Uani 1 1 d . . .
H4E H 0.1174 0.7624 0.4702 0.151 Uiso 1 1 calc R . .
C5E C 0.1358(4) 0.6839(8) 0.4436(6) 0.116(5) Uani 1 1 d . . .
H5E H 0.1602 0.7015 0.4504 0.140 Uiso 1 1 calc R . .
C6E C 0.1251(4) 0.6232(7) 0.4209(5) 0.081(4) Uani 1 1 d . . .
C7E C 0.1514(4) 0.5924(7) 0.4050(5) 0.075(3) Uani 1 1 d . . .
C8E C 0.1608(3) 0.4517(6) 0.3513(4) 0.068(3) Uani 1 1 d . . .
C9E C 0.1854(3) 0.4123(6) 0.3334(5) 0.082(4) Uani 1 1 d . . .
H9E H 0.2121 0.4316 0.3516 0.099 Uiso 1 1 calc R . .
C10E C 0.1896(4) 0.3418(6) 0.3531(8) 0.164(8) Uani 1 1 d . . .
H10M H 0.1641 0.3206 0.3356 0.245 Uiso 1 1 calc R . .
H10N H 0.1997 0.3412 0.3923 0.245 Uiso 1 1 calc R . .
H10O H 0.2075 0.3187 0.3438 0.245 Uiso 1 1 calc R . .
C11E C 0.1696(3) 0.4228(6) 0.2724(5) 0.092(4) Uani 1 1 d . . .
H11I H 0.1434 0.4032 0.2528 0.111 Uiso 1 1 calc R . .
H11J H 0.1669 0.4697 0.2646 0.111 Uiso 1 1 calc R . .
C12E C 0.1957(6) 0.3937(9) 0.2525(7) 0.202(8) Uani 1 1 d . . .
H12M H 0.2225 0.4080 0.2756 0.303 Uiso 1 1 calc R . .
H12N H 0.1872 0.4076 0.2153 0.303 Uiso 1 1 calc R . .
H12O H 0.1944 0.3465 0.2538 0.303 Uiso 1 1 calc R . .
O4E O 0.0682(2) 0.5278(4) 0.2845(4) 0.093(3) Uani 1 1 d . . .
N3E N 0.0508(3) 0.5308(5) 0.1959(5) 0.093(3) Uani 1 1 d . . .
C13E C 0.0749(4) 0.5169(6) 0.2467(6) 0.098(4) Uani 1 1 d . . .
H13E H 0.0990 0.4973 0.2547 0.118 Uiso 1 1 calc R . .
C14E C 0.0125(4) 0.5542(8) 0.1816(6) 0.146(6) Uani 1 1 d . . .
H14M H 0.0009 0.5272 0.1987 0.220 Uiso 1 1 calc R . .
H14N H -0.0036 0.5525 0.1423 0.220 Uiso 1 1 calc R . .
H14O H 0.0142 0.5989 0.1939 0.220 Uiso 1 1 calc R . .
C15E C 0.0604(5) 0.5132(7) 0.1528(6) 0.140(6) Uani 1 1 d . . .
H15M H 0.0606 0.5522 0.1332 0.210 Uiso 1 1 calc R . .
H15N H 0.0409 0.4830 0.1278 0.210 Uiso 1 1 calc R . .
H15O H 0.0861 0.4928 0.1688 0.210 Uiso 1 1 calc R . .
O1S O 0.1521(7) 0.7933(13) 0.3505(10) 0.294(15) Uani 1 1 d . . .
N1S N 0.0993(9) 0.7500(11) 0.3189(7) 0.188(10) Uani 1 1 d . . .
C1S C 0.121(3) 0.728(4) 0.312(4) 0.91(11) Uani 1 1 d . . .
H1S H 0.1225 0.6913 0.2932 1.090 Uiso 1 1 calc R . .
C2S C 0.0798(8) 0.8011(13) 0.3268(10) 0.254(13) Uani 1 1 d . . .
H2S1 H 0.0848 0.8012 0.3643 0.382 Uiso 1 1 calc R . .
H2S2 H 0.0518 0.7965 0.3027 0.382 Uiso 1 1 calc R . .
H2S3 H 0.0890 0.8417 0.3189 0.382 Uiso 1 1 calc R . .
C3S C 0.0713(12) 0.6898(19) 0.2976(11) 0.36(3) Uani 1 1 d . . .
H3S1 H 0.0790 0.6624 0.2759 0.539 Uiso 1 1 calc R . .
H3S2 H 0.0445 0.7047 0.2754 0.539 Uiso 1 1 calc R . .
H3S3 H 0.0730 0.6651 0.3284 0.539 Uiso 1 1 calc R . .
O2S O 0.1324(11) 0.9033(18) 0.7907(15) 0.502(19) Uiso 1 1 d . . .
N2S N 0.1949(9) 0.8529(14) 0.8015(14) 0.305(11) Uiso 1 1 d . . .
C4S C 0.1572(12) 0.8517(16) 0.7686(15) 0.292(17) Uiso 1 1 d . . .
H4S H 0.1451 0.8261 0.7369 0.350 Uiso 1 1 calc R . .
C5S C 0.1974(14) 0.886(2) 0.8463(19) 0.48(3) Uiso 1 1 d . . .
H5S1 H 0.1864 0.9294 0.8353 0.722 Uiso 1 1 calc R . .
H5S2 H 0.2247 0.8895 0.8737 0.722 Uiso 1 1 calc R . .
H5S3 H 0.1829 0.8625 0.8611 0.722 Uiso 1 1 calc R . .
C6S C 0.2020(8) 0.8162(13) 0.7580(12) 0.304(14) Uiso 1 1 d . . .
H6S1 H 0.2220 0.7831 0.7757 0.456 Uiso 1 1 calc R . .
H6S2 H 0.2106 0.8470 0.7394 0.456 Uiso 1 1 calc R . .
H6S3 H 0.1777 0.7957 0.7318 0.456 Uiso 1 1 calc R . .
O3S O 0.0608(13) 1.017(2) 0.3815(16) 0.33(2) Uiso 0.50 1 d PD B -1
N3S N 0.0508(15) 0.986(2) 0.2977(16) 0.47(4) Uiso 0.50 1 d PD B -1
C7S C 0.0513(9) 0.9970(14) 0.3414(14) 0.125(10) Uiso 0.50 1 d PD B -1
H7S H 0.0297 0.9718 0.3373 0.150 Uiso 0.50 1 calc PR B -1
C8S C 0.0677(10) 1.0353(16) 0.2822(13) 0.185(15) Uiso 0.50 1 d PD B -1
H8S1 H 0.0519 1.0745 0.2742 0.277 Uiso 0.50 1 calc PR B -1
H8S2 H 0.0693 1.0219 0.2499 0.277 Uiso 0.50 1 calc PR B -1
H8S3 H 0.0939 1.0441 0.3115 0.277 Uiso 0.50 1 calc PR B -1
C9S C 0.019(2) 0.951(4) 0.258(3) 0.80(10) Uiso 0.50 1 d PD B -1
H9S1 H 0.0047 0.9298 0.2747 1.201 Uiso 0.50 1 calc PR B -1
H9S2 H 0.0284 0.9177 0.2422 1.201 Uiso 0.50 1 calc PR B -1
H9S3 H 0.0012 0.9800 0.2294 1.201 Uiso 0.50 1 calc PR B -1

loop_
_atom_site_aniso_label
_atom_site_aniso_U_11
_atom_site_aniso_U_22
_atom_site_aniso_U_33
_atom_site_aniso_U_23
_atom_site_aniso_U_13
_atom_site_aniso_U_12
Mn1A 0.0556(11) 0.0823(12) 0.0661(12) -0.0014(10) 0.0227(9) 0.0019(9)
O1A 0.067(5) 0.111(6) 0.078(6) 0.013(5) 0.026(5) 0.028(4)
O2A 0.064(5) 0.100(6) 0.053(5) 0.005(4) 0.026(4) 0.013(4)
O3A 0.067(5) 0.120(6) 0.063(5) -0.001(5) 0.029(4) 0.004(5)
N1A 0.054(6) 0.075(6) 0.047(6) 0.007(5) 0.016(5) 0.001(5)
N2A 0.054(6) 0.093(7) 0.046(6) 0.014(5) 0.011(5) 0.015(5)
C1A 0.075(9) 0.065(8) 0.056(8) 0.024(7) 0.021(7) 0.011(6)
C2A 0.063(8) 0.081(9) 0.067(9) 0.008(7) 0.014(7) 0.014(6)
C3A 0.076(10) 0.085(9) 0.080(11) 0.024(8) 0.009(8) -0.002(7)
C4A 0.071(9) 0.109(10) 0.054(8) 0.010(7) 0.018(7) -0.003(8)
C5A 0.052(8) 0.082(9) 0.083(10) -0.007(8) 0.018(7) -0.009(6)
C6A 0.048(7) 0.068(7) 0.045(7) 0.004(6) 0.016(6) 0.002(6)
C7A 0.049(7) 0.066(8) 0.051(8) 0.008(6) 0.011(6) 0.008(6)
C8A 0.061(9) 0.097(10) 0.062(9) -0.014(8) 0.011(7) -0.005(7)
C9A 0.100(11) 0.200(16) 0.041(8) 0.046(10) 0.025(8) 0.064(11)
C10A 0.083(12) 0.41(3) 0.066(11) -0.058(17) -0.022(9) -0.002(16)
C11A 0.21(4) 1.02(14) 0.16(3) 0.29(5) 0.13(3) 0.35(6)
C12A 0.30(5) 0.37(4) 0.41(6) 0.31(4) 0.18(5) 0.15(4)
O4A 0.125(8) 0.123(8) 0.195(11) -0.067(7) 0.095(8) -0.028(6)
Mn1B 0.0522(11) 0.0822(13) 0.0659(12) 0.0027(10) 0.0203(9) 0.0062(9)
O1B 0.071(5) 0.074(5) 0.081(6) 0.011(4) 0.023(5) 0.000(4)
O2B 0.054(5) 0.076(5) 0.101(6) -0.012(5) 0.008(5) 0.015(4)
O3B 0.059(5) 0.080(5) 0.076(5) 0.005(4) 0.003(4) 0.017(4)
O4B 0.083(7) 0.168(9) 0.092(7) -0.030(7) 0.040(6) -0.013(6)
N1B 0.059(6) 0.059(7) 0.073(7) -0.002(5) 0.017(5) 0.007(5)
N2B 0.051(6) 0.078(8) 0.073(7) -0.009(6) 0.007(5) 0.004(5)
N3B 0.30(3) 0.33(3) 0.27(2) -0.02(2) 0.21(3) 0.08(2)
C1B 0.050(8) 0.091(10) 0.077(9) -0.025(8) 0.035(7) -0.017(7)
C2B 0.065(9) 0.089(11) 0.092(10) -0.008(8) 0.035(8) -0.003(8)
C3B 0.091(11) 0.072(9) 0.120(12) -0.007(9) 0.066(10) -0.003(9)
C4B 0.069(10) 0.109(13) 0.121(13) -0.030(11) 0.038(9) 0.000(9)
C5B 0.086(10) 0.070(9) 0.090(10) -0.005(8) 0.037(8) 0.027(7)
C6B 0.044(7) 0.080(10) 0.061(8) -0.006(7) 0.011(6) 0.016(7)
C7B 0.052(8) 0.066(9) 0.080(9) 0.002(7) 0.026(7) 0.006(7)
C8B 0.082(10) 0.060(9) 0.077(9) -0.023(7) 0.012(8) 0.003(8)
C9B 0.151(18) 0.086(13) 0.111(14) -0.030(11) -0.037(13) 0.028(11)
C10B 0.098(14) 0.102(12) 0.36(3) 0.075(15) 0.081(17) -0.022(10)
C11B 0.12(2) 0.15(2) 0.28(4) 0.02(2) 0.03(2) 0.029(17)
C12B 0.23(3) 0.137(18) 0.19(2) -0.062(16) -0.01(2) 0.03(2)
C13B 0.15(2) 0.27(3) 0.17(2) -0.06(2) 0.061(18) 0.077(19)
C14B 0.50(6) 0.38(4) 0.69(7) -0.37(4) 0.55(6) -0.27(4)
C15B 1.67(16) 1.31(15) 0.10(2) -0.32(5) -0.33(5) 1.08(14)
Mn1C 0.0610(12) 0.0812(13) 0.0898(14) -0.0045(11) 0.0174(10) 0.0168(10)
O1C 0.088(6) 0.077(6) 0.118(7) 0.004(5) 0.052(6) 0.015(5)
O2C 0.066(5) 0.073(5) 0.058(5) 0.002(4) 0.016(4) 0.010(4)
O3C 0.077(6) 0.120(7) 0.085(6) -0.006(6) 0.033(5) 0.029(5)
O4C 0.062(6) 0.113(8) 0.119(8) -0.014(6) 0.007(5) 0.019(5)
N1C 0.055(6) 0.085(7) 0.053(6) 0.006(6) 0.022(5) 0.015(5)
N2C 0.071(7) 0.100(8) 0.077(8) -0.014(7) 0.036(6) 0.021(6)
N3C 0.070(7) 0.092(9) 0.087(8) 0.010(8) 0.018(6) 0.016(7)
C1C 0.058(8) 0.102(13) 0.081(10) -0.006(9) 0.016(7) 0.023(8)
C2C 0.121(13) 0.102(12) 0.149(15) 0.031(11) 0.087(12) 0.029(9)
C3C 0.122(13) 0.159(17) 0.130(14) 0.026(13) 0.093(11) 0.023(12)
C4C 0.208(19) 0.091(12) 0.141(15) 0.024(11) 0.116(14) 0.026(11)
C5C 0.112(11) 0.098(11) 0.085(10) 0.011(9) 0.056(9) 0.009(9)
C6C 0.057(7) 0.053(8) 0.072(9) 0.010(7) 0.013(6) 0.004(6)
C7C 0.044(7) 0.067(9) 0.061(8) 0.011(8) 0.010(6) 0.015(6)
C8C 0.077(10) 0.112(13) 0.073(10) 0.025(10) 0.026(8) 0.013(9)
C9C 0.125(13) 0.138(13) 0.073(11) 0.008(10) 0.031(10) 0.044(10)
C10C 0.25(2) 0.34(3) 0.24(2) 0.14(2) 0.19(2) 0.19(2)
C11C 0.22(2) 0.114(12) 0.127(16) 0.024(12) 0.105(17) 0.035(13)
C12C 0.37(4) 0.26(3) 0.17(2) -0.04(2) 0.11(3) 0.04(3)
C13C 0.080(11) 0.105(12) 0.095(12) 0.014(10) 0.034(10) 0.024(9)
C14C 0.106(12) 0.115(12) 0.125(13) 0.038(10) 0.025(10) 0.021(9)
C15C 0.089(10) 0.118(11) 0.095(10) -0.019(9) 0.037(8) -0.017(9)
Mn1D 0.0528(11) 0.0845(12) 0.0595(11) -0.0015(10) 0.0164(8) 0.0035(9)
O1D 0.058(5) 0.080(5) 0.065(5) 0.002(4) 0.019(4) -0.002(4)
O2D 0.056(5) 0.098(6) 0.054(5) -0.003(4) 0.020(4) -0.005(4)
O3D 0.050(5) 0.106(6) 0.072(5) -0.003(5) 0.025(4) 0.000(4)
O4D 0.052(5) 0.097(6) 0.087(6) -0.003(5) 0.028(4) -0.007(4)
N1D 0.045(6) 0.085(7) 0.061(6) 0.004(5) 0.013(5) 0.009(5)
N2D 0.052(6) 0.130(9) 0.057(7) 0.001(6) 0.016(5) -0.009(6)
N3D 0.070(8) 0.079(7) 0.103(8) -0.028(7) 0.042(7) -0.002(6)
C1D 0.059(8) 0.063(7) 0.047(7) 0.001(6) 0.019(6) 0.003(6)
C2D 0.060(8) 0.069(8) 0.072(9) 0.014(7) 0.023(7) -0.006(6)
C3D 0.063(8) 0.072(8) 0.068(9) 0.004(7) 0.016(7) -0.007(6)
C4D 0.064(9) 0.100(9) 0.056(8) 0.014(7) 0.012(7) 0.001(7)
C5D 0.056(8) 0.084(8) 0.073(9) 0.007(7) 0.020(7) -0.003(7)
C6D 0.048(7) 0.082(8) 0.051(7) 0.009(6) 0.010(6) 0.009(6)
C7D 0.054(8) 0.076(8) 0.058(8) 0.010(7) 0.024(7) 0.007(6)
C8D 0.045(8) 0.113(10) 0.080(10) -0.010(9) 0.031(7) -0.015(7)
C9D 0.076(10) 0.122(11) 0.056(8) -0.021(8) 0.018(7) -0.023(8)
C10D 0.028(7) 0.29(2) 0.145(14) 0.130(14) 0.006(8) 0.034(10)
C11D 0.057(9) 0.26(2) 0.100(12) 0.023(13) 0.025(8) -0.064(12)
C12D 0.30(4) 0.44(4) 0.15(2) -0.01(2) 0.08(2) 0.02(3)
C13D 0.057(9) 0.095(10) 0.083(10) -0.008(8) 0.031(7) 0.004(8)
C14D 0.073(9) 0.110(10) 0.105(10) -0.005(8) 0.048(8) 0.010(8)
C15D 0.077(10) 0.120(11) 0.144(13) -0.060(10) 0.032(9) -0.022(9)
Mn1E 0.0547(11) 0.1013(14) 0.0711(12) -0.0059(11) 0.0267(9) -0.0040(10)
O1E 0.062(5) 0.113(7) 0.098(7) -0.028(6) 0.036(5) -0.009(5)
O2E 0.074(6) 0.081(5) 0.098(6) -0.019(5) 0.038(5) -0.016(5)
O3E 0.046(5) 0.092(5) 0.075(5) -0.006(4) 0.022(4) -0.009(4)
N1E 0.070(7) 0.081(7) 0.076(7) -0.013(6) 0.040(6) -0.002(6)
N2E 0.063(7) 0.079(7) 0.086(7) -0.018(6) 0.039(6) -0.002(6)
C1E 0.070(10) 0.114(12) 0.086(10) -0.018(9) 0.042(8) 0.011(9)
C2E 0.089(11) 0.132(13) 0.103(11) -0.051(10) 0.048(9) -0.011(10)
C3E 0.095(13) 0.178(17) 0.143(14) -0.063(13) 0.072(11) -0.018(12)
C4E 0.140(15) 0.114(12) 0.152(15) -0.043(10) 0.093(13) -0.006(11)
C5E 0.106(12) 0.149(14) 0.106(12) -0.020(11) 0.059(10) 0.023(11)
C6E 0.084(10) 0.083(9) 0.081(9) -0.026(8) 0.043(8) -0.002(8)
C7E 0.076(9) 0.083(10) 0.065(8) -0.009(7) 0.034(7) 0.006(8)
C8E 0.050(8) 0.082(9) 0.066(8) -0.004(7) 0.022(6) 0.013(7)
C9E 0.055(8) 0.112(11) 0.079(9) -0.024(8) 0.031(7) -0.006(7)
C10E 0.127(13) 0.048(9) 0.37(3) -0.019(12) 0.157(16) 0.007(8)
C11E 0.073(9) 0.116(10) 0.104(11) -0.041(9) 0.055(8) -0.005(8)
C12E 0.21(2) 0.183(19) 0.153(18) 0.010(14) 0.038(16) -0.010(16)
O4E 0.074(6) 0.114(7) 0.081(6) -0.004(5) 0.030(5) 0.000(5)
N3E 0.083(8) 0.085(8) 0.088(9) 0.008(7) 0.022(7) -0.004(6)
C13E 0.087(11) 0.097(10) 0.082(11) 0.016(10) 0.016(10) 0.020(8)
C14E 0.062(10) 0.175(15) 0.156(15) 0.057(12) 0.014(10) -0.012(10)
C15E 0.206(18) 0.120(12) 0.091(11) -0.008(10) 0.066(13) -0.016(11)
O1S 0.27(2) 0.41(4) 0.27(2) 0.22(3) 0.186(19) 0.20(2)
N1S 0.30(3) 0.16(2) 0.136(14) 0.033(13) 0.129(18) 0.08(2)
C1S 1.6(2) 0.58(11) 1.34(19) 0.54(11) 1.37(19) 0.66(13)
C2S 0.28(3) 0.26(3) 0.27(3) 0.05(2) 0.17(3) 0.08(3)
C3S 0.52(7) 0.35(4) 0.14(3) 0.03(3) 0.10(3) -0.20(4)

loop_
_atom_type_symbol
_atom_type_description
_atom_type_scat_dispersion_real
_atom_type_scat_dispersion_imag
_atom_type_scat_source
C C 0.0033 0.0016 'International Tables Vol C Tables 4.2.6.8 and 6.1.1.4'
H H 0.0000 0.0000 'International Tables Vol C Tables 4.2.6.8 and 6.1.1.4'
N N 0.0061 0.0033 'International Tables Vol C Tables 4.2.6.8 and 6.1.1.4'
O O 0.0106 0.0060 'International Tables Vol C Tables 4.2.6.8 and 6.1.1.4'
Mn Mn 0.3368 0.7283 'International Tables Vol C Tables 4.2.6.8 and 6.1.1.4'

loop_
_geom_angle_atom_site_label_1
_geom_angle_atom_site_label_2
_geom_angle_atom_site_label_3
_geom_angle
_geom_angle_site_symmetry_1
_geom_angle_site_symmetry_3
_geom_angle_publ_flag
O1A Mn1A O3A 170.8(3) . . ?
O1A Mn1A N1A 90.7(4) . . ?
O3A Mn1A N1A 80.1(3) . . ?
O1A Mn1A O2E 94.0(3) . 7_556 ?
O3A Mn1A O2E 95.2(3) . 7_556 ?
N1A Mn1A O2E 175.1(4) . 7_556 ?
O1A Mn1A O4A 90.8(4) . . ?
O3A Mn1A O4A 89.2(4) . . ?
N1A Mn1A O4A 91.6(3) . . ?
O2E Mn1A O4A 86.8(3) 7_556 . ?
O1A Mn1A N2E 89.6(3) . 7_556 ?
O3A Mn1A N2E 93.3(3) . 7_556 ?
N1A Mn1A N2E 106.3(3) . 7_556 ?
O2E Mn1A N2E 75.3(3) 7_556 7_556 ?
O4A Mn1A N2E 162.1(3) . 7_556 ?
C1A O1A Mn1A 130.3(7) . . ?
C7A O2A Mn1B 120.3(6) . . ?
C8A O3A Mn1A 114.4(7) . . ?
C7A N1A N2A 114.2(8) . . ?
C7A N1A Mn1A 131.1(7) . . ?
N2A N1A Mn1A 114.3(6) . . ?
C8A N2A N1A 109.9(9) . . ?
C8A N2A Mn1B 140.9(8) . . ?
N1A N2A Mn1B 108.5(6) . . ?
O1A C1A C2A 116.3(11) . . ?
O1A C1A C6A 122.4(10) . . ?
C2A C1A C6A 121.2(11) . . ?
C3A C2A C1A 122.3(12) . . ?
C2A C3A C4A 118.4(12) . . ?
C3A C4A C5A 119.3(12) . . ?
C4A C5A C6A 123.6(11) . . ?
C5A C6A C1A 115.1(10) . . ?
C5A C6A C7A 119.5(10) . . ?
C1A C6A C7A 125.4(10) . . ?
O2A C7A N1A 121.4(9) . . ?
O2A C7A C6A 118.7(10) . . ?
N1A C7A C6A 119.8(11) . . ?
N2A C8A O3A 121.2(11) . . ?
N2A C8A C9A 119.9(12) . . ?
O3A C8A C9A 118.7(12) . . ?
C11A C9A C8A 114.2(18) . . ?
C11A C9A C10A 99.0(18) . . ?
C8A C9A C10A 106.0(11) . . ?
C9A C11A C12A 101(2) . . ?
C13A O4A C23A 88(3) . . ?
C13A O4A Mn1A 146(2) . . ?
C23A O4A Mn1A 122.8(17) . . ?
C13A N3A C15A 106(2) . . ?
C13A N3A C14A 104(2) . . ?
C15A N3A C14A 117(3) . . ?
O4A C13A N3A 176(3) . . ?
C23A N23A C25A 127(3) . . ?
C23A N23A C24A 117(3) . . ?
C25A N23A C24A 116(3) . . ?
O4A C23A N23A 150(3) . . ?
O1B Mn1B O3B 170.2(3) . . ?
O1B Mn1B N1B 89.8(4) . . ?
O3B Mn1B N1B 80.9(4) . . ?
O1B Mn1B O2A 94.9(3) . . ?
O3B Mn1B O2A 94.5(3) . . ?
N1B Mn1B O2A 175.3(4) . . ?
O1B Mn1B O4B 90.7(4) . . ?
O3B Mn1B O4B 86.9(4) . . ?
N1B Mn1B O4B 93.4(4) . . ?
O2A Mn1B O4B 86.1(3) . . ?
O1B Mn1B N2A 93.3(3) . . ?
O3B Mn1B N2A 92.0(3) . . ?
N1B Mn1B N2A 105.2(3) . . ?
O2A Mn1B N2A 75.0(3) . . ?
O4B Mn1B N2A 160.9(3) . . ?
C1B O1B Mn1B 128.7(8) . . ?
C7B O2B Mn1C 119.9(7) . . ?
C8B O3B Mn1B 113.0(7) . . ?
C13B O4B Mn1B 127.3(15) . . ?
C7B N1B N2B 114.4(9) . . ?
C7B N1B Mn1B 131.9(8) . . ?
N2B N1B Mn1B 113.7(7) . . ?
C8B N2B N1B 109.9(9) . . ?
C8B N2B Mn1C 141.1(9) . . ?
N1B N2B Mn1C 109.0(6) . . ?
C14B N3B C13B 123(3) . . ?
C14B N3B C15B 118(3) . . ?
C13B N3B C15B 120(3) . . ?
O1B C1B C6B 125.4(11) . . ?
O1B C1B C2B 113.6(12) . . ?
C6B C1B C2B 120.8(11) . . ?
C3B C2B C1B 119.4(12) . . ?
C2B C3B C4B 119.9(12) . . ?
C5B C4B C3B 120.8(13) . . ?
C4B C5B C6B 120.9(12) . . ?
C1B C6B C5B 118.1(12) . . ?
C1B C6B C7B 124.0(11) . . ?
C5B C6B C7B 117.9(11) . . ?
O2B C7B N1B 121.3(11) . . ?
O2B C7B C6B 119.1(11) . . ?
N1B C7B C6B 119.5(11) . . ?
O3B C8B N2B 122.1(11) . . ?
O3B C8B C9B 118.6(11) . . ?
N2B C8B C9B 119.2(12) . . ?
C11B C9B C8B 108.3(18) . . ?
C11B C9B C10B 110.0(18) . . ?
C8B C9B C10B 110.3(14) . . ?
C9B C11B C12B 116(3) . . ?
O4B C13B N3B 128(2) . . ?
O1C Mn1C O3C 170.2(4) . . ?
O1C Mn1C N1C 90.3(4) . . ?
O3C Mn1C N1C 80.0(4) . . ?
O1C Mn1C O2B 92.2(3) . . ?
O3C Mn1C O2B 97.5(4) . . ?
N1C Mn1C O2B 177.5(4) . . ?
O1C Mn1C O4C 95.0(4) . . ?
O3C Mn1C O4C 84.5(4) . . ?
N1C Mn1C O4C 93.2(4) . . ?
O2B Mn1C O4C 86.4(3) . . ?
O1C Mn1C N2B 91.5(3) . . ?
O3C Mn1C N2B 92.3(3) . . ?
N1C Mn1C N2B 105.5(4) . . ?
O2B Mn1C N2B 74.6(3) . . ?
O4C Mn1C N2B 160.2(4) . . ?
C1C O1C Mn1C 128.8(9) . . ?
C7C O2C Mn1D 117.8(7) . . ?
C8C O3C Mn1C 111.3(8) . . ?
C13C O4C Mn1C 133.8(10) . . ?
C7C N1C N2C 111.8(10) . . ?
C7C N1C Mn1C 132.7(9) . . ?
N2C N1C Mn1C 115.5(7) . . ?
C8C N2C N1C 109.9(11) . . ?
C8C N2C Mn1D 139.1(11) . . ?
N1C N2C Mn1D 110.3(7) . . ?
C13C N3C C14C 121.6(13) . . ?
C13C N3C C15C 119.4(13) . . ?
C14C N3C C15C 119.0(11) . . ?
O1C C1C C6C 125.9(14) . . ?
O1C C1C C2C 115.6(14) . . ?
C6C C1C C2C 118.5(12) . . ?
C3C C2C C1C 119.7(14) . . ?
C2C C3C C4C 121.5(14) . . ?
C5C C4C C3C 119.3(14) . . ?
C4C C5C C6C 121.9(13) . . ?
C5C C6C C1C 119.0(13) . . ?
C5C C6C C7C 118.0(12) . . ?
C1C C6C C7C 123.0(13) . . ?
O2C C7C N1C 122.4(12) . . ?
O2C C7C C6C 118.3(12) . . ?
N1C C7C C6C 119.3(12) . . ?
N2C C8C O3C 123.1(13) . . ?
N2C C8C C9C 121.6(15) . . ?
O3C C8C C9C 115.3(14) . . ?
C10C C9C C8C 116.3(13) . . ?
C10C C9C C11C 116.8(14) . . ?
C8C C9C C11C 105.7(13) . . ?
C12C C11C C9C 110.0(18) . . ?
O4C C13C N3C 124.3(14) . . ?
O1D Mn1D N1D 90.6(3) . . ?
O1D Mn1D O3D 170.1(3) . . ?
N1D Mn1D O3D 79.5(3) . . ?
O1D Mn1D O2C 90.2(3) . . ?
N1D Mn1D O2C 177.3(3) . . ?
O3D Mn1D O2C 99.6(3) . . ?
O1D Mn1D N2C 89.6(3) . . ?
N1D Mn1D N2C 108.6(4) . . ?
O3D Mn1D N2C 92.8(3) . . ?
O2C Mn1D N2C 73.9(4) . . ?
O1D Mn1D O4D 92.7(3) . . ?
N1D Mn1D O4D 91.6(3) . . ?
O3D Mn1D O4D 88.4(3) . . ?
O2C Mn1D O4D 85.9(3) . . ?
N2C Mn1D O4D 159.7(4) . . ?
C1D O1D Mn1D 130.7(7) . . ?
C7D O2D Mn1E 118.6(7) . . ?
C8D O3D Mn1D 112.1(7) . . ?
C13D O4D Mn1D 124.0(8) . . ?
C7D N1D N2D 113.1(9) . . ?
C7D N1D Mn1D 131.4(8) . . ?
N2D N1D Mn1D 115.3(6) . . ?
C8D N2D N1D 109.0(9) . . ?
C8D N2D Mn1E 139.4(9) . . ?
N1D N2D Mn1E 108.2(6) . . ?
C13D N3D C14D 120.5(11) . . ?
C13D N3D C15D 121.8(11) . . ?
C14D N3D C15D 117.7(10) . . ?
O1D C1D C2D 118.1(10) . . ?
O1D C1D C6D 123.9(10) . . ?
C2D C1D C6D 118.0(10) . . ?
C3D C2D C1D 121.8(11) . . ?
C2D C3D C4D 121.2(11) . . ?
C3D C4D C5D 119.0(11) . . ?
C4D C5D C6D 121.0(11) . . ?
C1D C6D C5D 118.9(10) . . ?
C1D C6D C7D 123.7(10) . . ?
C5D C6D C7D 117.4(10) . . ?
O2D C7D N1D 121.3(10) . . ?
O2D C7D C6D 119.8(10) . . ?
N1D C7D C6D 118.9(10) . . ?
O3D C8D N2D 123.9(11) . . ?
O3D C8D C9D 117.6(11) . . ?
N2D C8D C9D 118.5(12) . . ?
C10D C9D C8D 113.1(11) . . ?
C10D C9D C11D 115.8(12) . . ?
C8D C9D C11D 107.1(11) . . ?
C12D C11D C9D 107.4(17) . . ?
O4D C13D N3D 126.0(12) . . ?
O1E Mn1E O3E 169.6(3) . . ?
O1E Mn1E N1E 90.4(4) . . ?
O3E Mn1E N1E 79.5(4) . . ?
O1E Mn1E O2D 92.1(3) . . ?
O3E Mn1E O2D 98.0(3) . . ?
N1E Mn1E O2D 176.3(4) . . ?
O1E Mn1E O4E 91.6(3) . . ?
O3E Mn1E O4E 91.2(3) . . ?
N1E Mn1E O4E 92.3(3) . . ?
O2D Mn1E O4E 85.0(3) . . ?
O1E Mn1E N2D 88.0(4) . . ?
O3E Mn1E N2D 92.9(3) . . ?
N1E Mn1E N2D 108.4(4) . . ?
O2D Mn1E N2D 74.4(3) . . ?
O4E Mn1E N2D 159.3(3) . . ?
C1E O1E Mn1E 130.8(8) . . ?
C7E O2E Mn1A 117.9(7) . 7_556 ?
C8E O3E Mn1E 113.6(7) . . ?
C7E N1E N2E 115.3(10) . . ?
C7E N1E Mn1E 129.8(9) . . ?
N2E N1E Mn1E 114.1(7) . . ?
C8E N2E N1E 110.4(9) . . ?
C8E N2E Mn1A 139.3(8) . 7_556 ?
N1E N2E Mn1A 106.9(7) . 7_556 ?
O1E C1E C6E 123.3(12) . . ?
O1E C1E C2E 117.4(14) . . ?
C6E C1E C2E 119.3(14) . . ?
C3E C2E C1E 122.7(15) . . ?
C2E C3E C4E 118.7(14) . . ?
C3E C4E C5E 120.5(15) . . ?
C6E C5E C4E 120.0(15) . . ?
C5E C6E C1E 118.8(13) . . ?
C5E C6E C7E 116.0(13) . . ?
C1E C6E C7E 125.2(13) . . ?
O2E C7E N1E 122.1(11) . . ?
O2E C7E C6E 118.7(12) . . ?
N1E C7E C6E 119.2(13) . . ?
N2E C8E O3E 122.4(10) . . ?
N2E C8E C9E 121.1(11) . . ?
O3E C8E C9E 116.5(11) . . ?
C8E C9E C10E 111.5(10) . . ?
C8E C9E C11E 108.0(10) . . ?
C10E C9E C11E 116.9(11) . . ?
C12E C11E C9E 111.9(12) . . ?
C13E O4E Mn1E 125.1(9) . . ?
C13E N3E C14E 119.5(13) . . ?
C13E N3E C15E 120.6(13) . . ?
C14E N3E C15E 119.2(12) . . ?
O4E C13E N3E 124.3(14) . . ?
C1S N1S C2S 155(6) . . ?
C1S N1S C3S 94(6) . . ?
C2S N1S C3S 109(3) . . ?
N1S C1S O1S 87(7) . . ?
C4S N2S C5S 103(4) . . ?
C4S N2S C6S 90(3) . . ?
C5S N2S C6S 168(4) . . ?
N2S C4S O2S 111(3) . . ?
C7S N3S C8S 113(3) . . ?
C7S N3S C9S 118(4) . . ?
C8S N3S C9S 120(3) . . ?
O3S C7S N3S 159(4) . . ?

loop_
_geom_bond_atom_site_label_1
_geom_bond_atom_site_label_2
_geom_bond_distance
_geom_bond_site_symmetry_2
_geom_bond_publ_flag
Mn1A O1A 1.860(8) . ?
Mn1A O3A 1.899(7) . ?
Mn1A N1A 1.924(8) . ?
Mn1A O2E 1.971(8) 7_556 ?
Mn1A O4A 2.263(9) . ?
Mn1A N2E 2.278(10) 7_556 ?
O1A C1A 1.342(12) . ?
O2A C7A 1.281(11) . ?
O2A Mn1B 1.984(7) . ?
O3A C8A 1.320(13) . ?
N1A C7A 1.317(12) . ?
N1A N2A 1.440(10) . ?
N2A C8A 1.277(13) . ?
N2A Mn1B 2.250(9) . ?
C1A C2A 1.379(14) . ?
C1A C6A 1.398(13) . ?
C2A C3A 1.356(14) . ?
C3A C4A 1.385(15) . ?
C4A C5A 1.378(14) . ?
C5A C6A 1.395(13) . ?
C6A C7A 1.427(13) . ?
C8A C9A 1.489(15) . ?
C9A C11A 1.26(3) . ?
C9A C10A 1.82(2) . ?
C11A C12A 1.54(2) . ?
O4A C13A 1.083(18) . ?
O4A C23A 1.143(16) . ?
N3A C13A 1.336(19) . ?
N3A C15A 1.43(2) . ?
N3A C14A 1.464(19) . ?
N23A C23A 1.315(18) . ?
N23A C25A 1.388(18) . ?
N23A C24A 1.43(3) . ?
Mn1B O1B 1.859(7) . ?
Mn1B O3B 1.898(7) . ?
Mn1B N1B 1.935(9) . ?
Mn1B O4B 2.246(10) . ?
O1B C1B 1.335(12) . ?
O2B C7B 1.293(12) . ?
O2B Mn1C 1.978(7) . ?
O3B C8B 1.303(12) . ?
O4B C13B 1.14(2) . ?
N1B C7B 1.320(12) . ?
N1B N2B 1.409(11) . ?
N2B C8B 1.304(13) . ?
N2B Mn1C 2.262(9) . ?
N3B C14B 1.19(3) . ?
N3B C13B 1.37(2) . ?
N3B C15B 1.57(4) . ?
C1B C6B 1.382(14) . ?
C1B C2B 1.436(14) . ?
C2B C3B 1.348(15) . ?
C3B C4B 1.401(16) . ?
C4B C5B 1.375(15) . ?
C5B C6B 1.394(15) . ?
C6B C7B 1.418(14) . ?
C8B C9B 1.548(18) . ?
C9B C11B 1.45(3) . ?
C9B C10B 1.62(2) . ?
C11B C12B 1.48(3) . ?
Mn1C O1C 1.864(8) . ?
Mn1C O3C 1.918(9) . ?
Mn1C N1C 1.933(9) . ?
Mn1C O4C 2.217(9) . ?
O1C C1C 1.336(13) . ?
O2C C7C 1.274(12) . ?
O2C Mn1D 1.969(7) . ?
O3C C8C 1.344(14) . ?
O4C C13C 1.221(14) . ?
N1C C7C 1.315(12) . ?
N1C N2C 1.392(11) . ?
N2C C8C 1.261(15) . ?
N2C Mn1D 2.218(10) . ?
N3C C13C 1.300(15) . ?
N3C C14C 1.431(14) . ?
N3C C15C 1.459(14) . ?
C1C C6C 1.398(15) . ?
C1C C2C 1.452(17) . ?
C2C C3C 1.325(17) . ?
C3C C4C 1.418(18) . ?
C4C C5C 1.341(16) . ?
C5C C6C 1.400(15) . ?
C6C C7C 1.451(15) . ?
C8C C9C 1.507(17) . ?
C9C C10C 1.508(18) . ?
C9C C11C 1.61(2) . ?
C11C C12C 1.49(2) . ?
Mn1D O1D 1.855(7) . ?
Mn1D N1D 1.939(9) . ?
Mn1D O3D 1.949(7) . ?
Mn1D O4D 2.259(8) . ?
O1D C1D 1.317(11) . ?
O2D C7D 1.270(11) . ?
O2D Mn1E 1.973(7) . ?
O3D C8D 1.289(12) . ?
O4D C13D 1.253(13) . ?
N1D C7D 1.331(12) . ?
N1D N2D 1.407(11) . ?
N2D C8D 1.296(13) . ?
N2D Mn1E 2.234(10) . ?
N3D C13D 1.297(13) . ?
N3D C14D 1.454(13) . ?
N3D C15D 1.485(13) . ?
C1D C2D 1.385(13) . ?
C1D C6D 1.414(13) . ?
C2D C3D 1.368(13) . ?
C3D C4D 1.372(13) . ?
C4D C5D 1.378(13) . ?
C5D C6D 1.416(13) . ?
C6D C7D 1.466(14) . ?
C8D C9D 1.515(15) . ?
C9D C10D 1.517(16) . ?
C9D C11D 1.533(19) . ?
C11D C12D 1.50(3) . ?
Mn1E O1E 1.847(8) . ?
Mn1E O3E 1.912(7) . ?
Mn1E N1E 1.961(9) . ?
Mn1E O4E 2.205(9) . ?
O1E C1E 1.313(14) . ?
O2E C7E 1.303(13) . ?
O2E Mn1A 1.971(8) 7_556 ?
O3E C8E 1.316(12) . ?
N1E C7E 1.308(13) . ?
N1E N2E 1.410(11) . ?
N2E C8E 1.271(12) . ?
N2E Mn1A 2.278(9) 7_556 ?
C1E C6E 1.390(16) . ?
C1E C2E 1.409(15) . ?
C2E C3E 1.329(17) . ?
C3E C4E 1.387(17) . ?
C4E C5E 1.415(17) . ?
C5E C6E 1.380(16) . ?
C6E C7E 1.448(15) . ?
C8E C9E 1.517(14) . ?
C9E C10E 1.543(15) . ?
C9E C11E 1.540(15) . ?
C11E C12E 1.501(19) . ?
O4E C13E 1.229(14) . ?
N3E C13E 1.320(14) . ?
N3E C14E 1.435(15) . ?
N3E C15E 1.473(15) . ?
O1S C1S 1.80(11) . ?
N1S C1S 1.05(5) . ?
N1S C2S 1.38(2) . ?
N1S C3S 1.58(3) . ?
O2S C4S 1.74(4) . ?
N2S C4S 1.32(4) . ?
N2S C5S 1.40(4) . ?
N2S C6S 1.57(3) . ?
O3S C7S 1.088(18) . ?
N3S C7S 1.242(19) . ?
N3S C8S 1.39(2) . ?
N3S C9S 1.43(2) . ?
